data_2243513
loop_
_publ_author_name
'Cinar, Emine Berrin'
'Zouitini, Ayman'
'Kandri Rodi, Youssef'
'Ouzidan, Younes'
'Marrot, J\'er\^ome'
'Prim, Damien'
'Dege, Necmi'
'Saif, Eiad'

_publ_contact_author
;
      Pr D. Prim
      Institut Lavoisier de Versailles
      UVSQ, CNRS
      Universit\'e Paris-Saclay
      78035 Versailles
      France
;
_publ_section_title
;
 Synthesis, crystal structures and Hirshfeld surface analysis of
 1,4-dibenzyl-6-methyl-1,4-dihydroquinoxaline-2,3-dione
;
_journal_coeditor_code MW2165
_journal_issue 8
_journal_name_full 'Acta Crystallographica Section E'
_journal_page_first 1361
_journal_page_last 1364
_journal_paper_doi 10.1107/S2056989020009895
_journal_volume 76
_journal_year 2020
_chemical_formula_iupac 'C23 H20 N2 O2'
_chemical_formula_moiety 'C23 H20 N2 O2'
_chemical_formula_sum 'C23 H20 N2 O2'
_chemical_formula_weight 356.41
_chemical_name_systematic
;
1,4-Dibenzyl-6-methyl-1,4-dihydroquinoxaline-2,3-dione
;
_space_group_crystal_system monoclinic
_space_group_IT_number 14
_space_group_name_Hall '-P 2yn'
_space_group_name_H-M_alt 'P 1 21/n 1'
_atom_sites_solution_hydrogens geom
_atom_sites_solution_primary direct
_atom_sites_solution_secondary difmap
_audit_creation_method SHELXL-2018/3
_cell_angle_alpha 90
_cell_angle_beta 104.848(4)
_cell_angle_gamma 90
_cell_formula_units_Z 4
_cell_length_a 9.0844(12)
_cell_length_b 18.7227(18)
_cell_length_c 11.2708(14)
_cell_measurement_reflns_used 4963
_cell_measurement_temperature 296(2)
_cell_measurement_theta_max 24.55
_cell_measurement_theta_min 2.56
_cell_volume 1853.0(4)
_computing_cell_refinement
;
SAINT (Bruker, 2016)
;
_computing_data_collection
;
APEX3 (Bruker, 2016)
;
_computing_data_reduction
;
SAINT (Bruker, 2016)
;
_computing_molecular_graphics
;
<i>OLEX2</i> (Dolomanov <i>et al.</i>,  2009)
and Mercury (Macrae <i>et al.</i>,  2020)
;
_computing_publication_material
;
WinGX (Farrugia, 2012), PLATON (Spek, 2020),
SHELXL2018 (Sheldrick, 2015b)
and publCIF (Westrip, 2010)
;
_computing_structure_refinement
;
<i>SHELXL2018/3</i> (Sheldrick, 2015b)
;
_computing_structure_solution
;
<i>SHELXT2018/3</i> (Sheldrick, 2015a)
;
_diffrn_ambient_temperature 296(2)
_diffrn_measured_fraction_theta_full 1.000
_diffrn_measured_fraction_theta_max 0.999
_diffrn_measurement_device_type 'Bruker APEXII CCD'
_diffrn_measurement_method '\f and \w scans'
_diffrn_radiation_type MoK\a
_diffrn_radiation_wavelength 0.71073
_diffrn_reflns_av_R_equivalents 0.0538
_diffrn_reflns_av_unetI/netI 0.0440
_diffrn_reflns_limit_h_max 11
_diffrn_reflns_limit_h_min -10
_diffrn_reflns_limit_k_max 24
_diffrn_reflns_limit_k_min -17
_diffrn_reflns_limit_l_max 14
_diffrn_reflns_limit_l_min -14
_diffrn_reflns_number 22287
_diffrn_reflns_theta_full 25.242
_diffrn_reflns_theta_max 27.484
_diffrn_reflns_theta_min 2.163
_diffrn_source 'fine-focus sealed tube'
_exptl_absorpt_coefficient_mu 0.082
_exptl_absorpt_correction_T_max 0.7456
_exptl_absorpt_correction_T_min 0.6765
_exptl_absorpt_correction_type multi-scan
_exptl_absorpt_process_details
;
(SADABS; Bruker, 2016)
;
_exptl_crystal_colour yellow
_exptl_crystal_density_diffrn 1.278
_exptl_crystal_description parallelepiped
_exptl_crystal_F_000 752
_exptl_crystal_size_max 0.300
_exptl_crystal_size_mid 0.160
_exptl_crystal_size_min 0.060
_refine_diff_density_max 0.380
_refine_diff_density_min -0.245
_refine_ls_extinction_method none
_refine_ls_goodness_of_fit_ref 1.038
_refine_ls_hydrogen_treatment constr
_refine_ls_matrix_type full
_refine_ls_number_parameters 244
_refine_ls_number_reflns 4253
_refine_ls_number_restraints 1
_refine_ls_restrained_S_all 1.077
_refine_ls_R_factor_all 0.1097
_refine_ls_R_factor_gt 0.0601
_refine_ls_shift/su_max 0.000
_refine_ls_shift/su_mean 0.000
_refine_ls_structure_factor_coef Fsqd
_refine_ls_weighting_details 'w=1/[\s^2^(Fo^2^)+(0.0761P)^2^+0.7497P] where P=(Fo^2^+2Fc^2^)/3'
_refine_ls_weighting_scheme calc
_refine_ls_wR_factor_gt 0.1584
_refine_ls_wR_factor_ref 0.1876
_reflns_number_gt 2487
_reflns_number_total 4253
_reflns_threshold_expression 'I > 2\s(I)'
_cod_data_source_file mw2165sup1.cif
_cod_data_source_block I
_cod_original_sg_symbol_H-M 'P 21/n'
_cod_database_code 2243513
_shelx_space_group_comment
;
The symmetry employed for this shelxl refinement is uniquely defined
by the following loop, which should always be used as a source of
symmetry information in preference to the above space-group names.
They are only intended as comments.
;
_shelx_estimated_absorpt_t_min 0.976
_shelx_estimated_absorpt_t_max 0.995

loop_
_space_group_symop_operation_xyz
'x, y, z'
'-x+1/2, y+1/2, -z+1/2'
'-x, -y, -z'
'x-1/2, -y-1/2, z-1/2'

loop_
_atom_site_type_symbol
_atom_site_label
_atom_site_fract_x
_atom_site_fract_y
_atom_site_fract_z
_atom_site_U_iso_or_equiv
_atom_site_adp_type
_atom_site_calc_flag
_atom_site_occupancy
_atom_site_disorder_assembly
_atom_site_disorder_group
O O1 0.6364(2) 0.24430(9) 0.60030(16) 0.0668(5) Uani d 1 . .
O O2 0.6604(2) 0.34222(11) 0.77924(17) 0.0787(6) Uani d 1 . .
C C1 0.3801(2) 0.42320(11) 0.5380(2) 0.0453(5) Uani d 1 . .
C C2 0.2840(3) 0.48294(13) 0.5167(2) 0.0565(6) Uani d 1 . .
H H2 0.290850 0.516663 0.578499 0.068 Uiso calc 1 . .
C C3 0.1779(3) 0.49239(14) 0.4035(3) 0.0606(7) Uani d 1 . .
C C4 0.1685(3) 0.44202(16) 0.3149(3) 0.0665(7) Uani d 1 . .
H H4 0.096780 0.447513 0.240048 0.080 Uiso calc 1 . .
C C5 0.2611(3) 0.38383(14) 0.3329(2) 0.0605(7) Uani d 1 . .
H H5 0.253041 0.350819 0.269920 0.073 Uiso calc 1 . .
C C6 0.3690(2) 0.37294(12) 0.4457(2) 0.0463(5) Uani d 1 . .
C C7 0.0744(4) 0.55686(17) 0.3816(3) 0.0857(9) Uani d 1 . .
H H7A 0.097017 0.586438 0.453541 0.129 Uiso calc 1 . .
H H7B 0.090205 0.583627 0.313222 0.129 Uiso calc 1 . .
H H7C -0.029766 0.541485 0.364004 0.129 Uiso calc 1 . .
N N1 0.4634(2) 0.31227(10) 0.46724(17) 0.0479(5) Uani d 1 . .
C C8 0.5589(3) 0.29843(12) 0.5791(2) 0.0502(6) Uani d 1 . .
C C9 0.5729(3) 0.35335(13) 0.6795(2) 0.0530(6) Uani d 1 . .
N N2 0.4870(2) 0.41352(10) 0.65252(17) 0.0477(5) Uani d 1 . .
C C10 0.4593(3) 0.25871(12) 0.3703(2) 0.0564(6) Uani d 1 . .
H H10A 0.356426 0.255943 0.318086 0.068 Uiso calc 1 . .
H H10B 0.484757 0.212320 0.408395 0.068 Uiso calc 1 . .
C C11 0.5669(3) 0.27494(12) 0.2918(2) 0.0520(6) Uani d 1 . .
C C12 0.7141(3) 0.29739(15) 0.3413(3) 0.0682(7) Uani d 1 . .
H H12 0.746539 0.306858 0.424992 0.082 Uiso calc 1 . .
C C13 0.8143(4) 0.30607(17) 0.2690(3) 0.0839(10) Uani d 1 . .
H H13 0.913384 0.321355 0.303781 0.101 Uiso calc 1 . .
C C14 0.7672(5) 0.29203(17) 0.1452(4) 0.0907(11) Uani d 1 . .
H H14 0.834725 0.297218 0.096117 0.109 Uiso calc 1 . .
C C15 0.6232(6) 0.2708(2) 0.0954(3) 0.1045(12) Uani d 1 . .
H H15 0.590820 0.262012 0.011500 0.125 Uiso calc 1 . .
C C16 0.5229(4) 0.26191(17) 0.1682(3) 0.0820(9) Uani d 1 . .
H H16 0.423893 0.246823 0.132573 0.098 Uiso calc 1 . .
C C23 0.5078(3) 0.46790(13) 0.7488(2) 0.0561(6) Uani d 1 . .
H H23A 0.502294 0.514721 0.711069 0.067 Uiso calc 1 . .
H H23B 0.608828 0.462678 0.803360 0.067 Uiso calc 1 . .
C C24 0.3920(3) 0.46424(11) 0.8239(2) 0.0486(5) Uani d 1 . .
C C25 0.3412(3) 0.52590(13) 0.8661(2) 0.0641(7) Uani d 1 . .
H H25 0.373901 0.569841 0.844097 0.077 Uiso calc 1 . .
C C26 0.2429(4) 0.52371(16) 0.9403(3) 0.0785(9) Uani d 1 . .
H H26 0.208237 0.565956 0.967137 0.094 Uiso calc 1 . .
C C27 0.1958(4) 0.45942(18) 0.9747(3) 0.0799(9) Uani d 1 . .
H H27 0.129675 0.457886 1.025374 0.096 Uiso calc 1 . .
C C28 0.2455(4) 0.39791(16) 0.9349(3) 0.0777(8) Uani d 1 . .
H H28 0.214200 0.354182 0.959034 0.093 Uiso calc 1 . .
C C29 0.3424(3) 0.39995(13) 0.8588(3) 0.0666(7) Uani d 1 . .
H H29 0.374561 0.357497 0.830698 0.080 Uiso calc 1 . .

loop_
_atom_site_aniso_label
_atom_site_aniso_U_11
_atom_site_aniso_U_22
_atom_site_aniso_U_33
_atom_site_aniso_U_12
_atom_site_aniso_U_13
_atom_site_aniso_U_23
O1 0.0702(12) 0.0659(11) 0.0686(12) 0.0218(9) 0.0256(9) 0.0050(8)
O2 0.0710(13) 0.1036(15) 0.0554(11) 0.0349(11) 0.0050(10) -0.0041(10)
C1 0.0359(11) 0.0508(12) 0.0539(14) 0.0000(9) 0.0197(10) 0.0130(10)
C2 0.0536(14) 0.0563(13) 0.0671(16) 0.0013(11) 0.0292(13) 0.0090(12)
C3 0.0433(13) 0.0678(15) 0.0736(18) 0.0060(11) 0.0204(13) 0.0259(14)
C4 0.0497(15) 0.089(2) 0.0604(16) 0.0034(14) 0.0131(12) 0.0162(15)
C5 0.0476(14) 0.0820(17) 0.0528(15) -0.0043(13) 0.0149(12) 0.0033(13)
C6 0.0370(11) 0.0550(12) 0.0514(13) -0.0041(10) 0.0197(10) 0.0057(10)
C7 0.071(2) 0.090(2) 0.094(2) 0.0186(17) 0.0178(17) 0.0233(18)
N1 0.0414(10) 0.0542(11) 0.0525(12) -0.0031(8) 0.0200(9) 0.0006(9)
C8 0.0458(13) 0.0563(13) 0.0540(14) 0.0056(11) 0.0231(11) 0.0057(11)
C9 0.0449(13) 0.0656(15) 0.0518(14) 0.0104(11) 0.0184(12) 0.0029(11)
N2 0.0442(10) 0.0510(10) 0.0519(11) 0.0002(8) 0.0194(9) -0.0012(8)
C10 0.0487(14) 0.0588(14) 0.0650(16) -0.0127(11) 0.0204(12) -0.0112(12)
C11 0.0514(14) 0.0517(12) 0.0570(14) 0.0012(11) 0.0213(11) -0.0011(11)
C12 0.0526(15) 0.0883(19) 0.0666(17) -0.0084(14) 0.0205(13) 0.0175(14)
C13 0.0586(17) 0.087(2) 0.117(3) 0.0116(15) 0.0420(18) 0.0379(19)
C14 0.116(3) 0.0689(18) 0.117(3) 0.0319(19) 0.084(3) 0.0182(18)
C15 0.143(4) 0.109(3) 0.082(2) -0.003(3) 0.066(3) -0.024(2)
C16 0.087(2) 0.094(2) 0.0682(19) -0.0083(17) 0.0272(16) -0.0236(16)
C23 0.0534(14) 0.0531(13) 0.0644(15) -0.0076(11) 0.0198(12) -0.0054(11)
C24 0.0478(13) 0.0474(12) 0.0513(13) -0.0012(10) 0.0142(10) -0.0025(10)
C25 0.0786(19) 0.0498(13) 0.0684(17) 0.0069(12) 0.0272(15) -0.0007(12)
C26 0.099(2) 0.0731(18) 0.0750(19) 0.0230(17) 0.0426(17) -0.0042(15)
C27 0.082(2) 0.106(2) 0.0638(18) 0.0093(18) 0.0411(16) 0.0004(17)
C28 0.090(2) 0.0710(18) 0.085(2) -0.0113(16) 0.0457(17) 0.0041(15)
C29 0.0773(18) 0.0492(13) 0.0837(19) -0.0066(12) 0.0396(15) -0.0059(13)

loop_
_atom_type_symbol
_atom_type_description
_atom_type_scat_dispersion_real
_atom_type_scat_dispersion_imag
_atom_type_scat_source
C C 0.0033 0.0016 'International Tables Vol C Tables 4.2.6.8 and 6.1.1.4'
H H 0.0000 0.0000 'International Tables Vol C Tables 4.2.6.8 and 6.1.1.4'
N N 0.0061 0.0033 'International Tables Vol C Tables 4.2.6.8 and 6.1.1.4'
O O 0.0106 0.0060 'International Tables Vol C Tables 4.2.6.8 and 6.1.1.4'

loop_
_geom_angle_atom_site_label_1
_geom_angle_atom_site_label_2
_geom_angle_atom_site_label_3
_geom_angle_site_symmetry_1
_geom_angle_site_symmetry_3
_geom_angle
_geom_angle_publ_flag
C6 C1 C2 . . 119.4(2) ?
C6 C1 N2 . . 119.92(19) ?
C2 C1 N2 . . 120.7(2) ?
C3 C2 C1 . . 120.7(2) ?
C3 C2 H2 . . 119.7 ?
C1 C2 H2 . . 119.7 ?
C4 C3 C2 . . 118.7(2) ?
C4 C3 C7 . . 121.0(3) ?
C2 C3 C7 . . 120.3(3) ?
C5 C4 C3 . . 121.7(3) ?
C5 C4 H4 . . 119.1 ?
C3 C4 H4 . . 119.1 ?
C4 C5 C6 . . 120.8(3) ?
C4 C5 H5 . . 119.6 ?
C6 C5 H5 . . 119.6 ?
C1 C6 N1 . . 119.6(2) ?
C1 C6 C5 . . 118.6(2) ?
N1 C6 C5 . . 121.7(2) ?
C8 N1 C6 . . 122.01(19) ?
C8 N1 C10 . . 116.47(19) ?
C6 N1 C10 . . 121.47(19) ?
O1 C8 N1 . . 122.6(2) ?
O1 C8 C9 . . 118.9(2) ?
N1 C8 C9 . . 118.5(2) ?
O2 C9 N2 . . 123.4(2) ?
O2 C9 C8 . . 119.1(2) ?
N2 C9 C8 . . 117.6(2) ?
C9 N2 C1 . . 122.08(19) ?
C9 N2 C23 . . 116.9(2) ?
C1 N2 C23 . . 121.01(19) ?
N1 C10 C11 . . 113.57(18) ?
N1 C10 H10A . . 108.9 ?
C11 C10 H10A . . 108.9 ?
N1 C10 H10B . . 108.9 ?
C11 C10 H10B . . 108.9 ?
H10A C10 H10B . . 107.7 ?
C16 C11 C12 . . 117.8(2) ?
C16 C11 C10 . . 119.8(2) ?
C12 C11 C10 . . 122.2(2) ?
C11 C16 C15 . . 121.2(3) ?
C11 C16 H16 . . 119.4 ?
C15 C16 H16 . . 119.4 ?
C14 C15 C16 . . 120.4(3) ?
C14 C15 H15 . . 119.8 ?
C16 C15 H15 . . 119.8 ?
C15 C14 C13 . . 119.7(3) ?
C15 C14 H14 . . 120.1 ?
C13 C14 H14 . . 120.1 ?
C14 C13 C12 . . 119.8(3) ?
C14 C13 H13 . . 120.1 ?
C12 C13 H13 . . 120.1 ?
C11 C12 C13 . . 121.1(3) ?
C11 C12 H12 . . 119.4 ?
C13 C12 H12 . . 119.4 ?
N2 C23 C24 . . 114.05(18) ?
N2 C23 H23A . . 108.7 ?
C24 C23 H23A . . 108.7 ?
N2 C23 H23B . . 108.7 ?
C24 C23 H23B . . 108.7 ?
H23A C23 H23B . . 107.6 ?
C25 C24 C29 . . 118.2(2) ?
C25 C24 C23 . . 120.0(2) ?
C29 C24 C23 . . 121.7(2) ?
C28 C29 C24 . . 120.7(2) ?
C28 C29 H29 . . 119.7 ?
C24 C29 H29 . . 119.7 ?
C27 C28 C29 . . 120.2(3) ?
C27 C28 H28 . . 119.9 ?
C29 C28 H28 . . 119.9 ?
C28 C27 C26 . . 120.0(3) ?
C28 C27 H27 . . 120.0 ?
C26 C27 H27 . . 120.0 ?
C27 C26 C25 . . 119.9(2) ?
C27 C26 H26 . . 120.0 ?
C25 C26 H26 . . 120.0 ?
C26 C25 C24 . . 121.0(2) ?
C26 C25 H25 . . 119.5 ?
C24 C25 H25 . . 119.5 ?
C3 C7 H7A . . 109.5 ?
C3 C7 H7B . . 109.5 ?
H7A C7 H7B . . 109.5 ?
C3 C7 H7C . . 109.5 ?
H7A C7 H7C . . 109.5 ?
H7B C7 H7C . . 109.5 ?

loop_
_geom_bond_atom_site_label_1
_geom_bond_atom_site_label_2
_geom_bond_site_symmetry_2
_geom_bond_distance
_geom_bond_publ_flag
O1 C8 . 1.222(3) ?
O2 C9 . 1.217(3) ?
C1 C6 . 1.388(3) ?
C1 C2 . 1.401(3) ?
C1 N2 . 1.414(3) ?
C2 C3 . 1.400(4) ?
C2 H2 . 0.9300 ?
C3 C4 . 1.360(4) ?
C3 C7 . 1.511(4) ?
C4 C5 . 1.360(4) ?
C4 H4 . 0.9300 ?
C5 C6 . 1.407(3) ?
C5 H5 . 0.9300 ?
C6 N1 . 1.406(3) ?
N1 C8 . 1.359(3) ?
N1 C10 . 1.476(3) ?
C8 C9 . 1.510(3) ?
C9 N2 . 1.360(3) ?
N2 C23 . 1.464(3) ?
C10 C11 . 1.507(3) ?
C10 H10A . 0.9700 ?
C10 H10B . 0.9700 ?
C11 C16 . 1.370(4) ?
C11 C12 . 1.376(4) ?
C16 C15 . 1.384(5) ?
C16 H16 . 0.9300 ?
C15 C14 . 1.345(5) ?
C15 H15 . 0.9300 ?
C14 C13 . 1.376(5) ?
C14 H14 . 0.9300 ?
C13 C12 . 1.378(4) ?
C13 H13 . 0.9300 ?
C12 H12 . 0.9300 ?
C23 C24 . 1.511(3) ?
C23 H23A . 0.9700 ?
C23 H23B . 0.9700 ?
C24 C25 . 1.373(3) ?
C24 C29 . 1.378(3) ?
C29 C28 . 1.378(4) ?
C29 H29 . 0.9300 ?
C28 C27 . 1.355(4) ?
C28 H28 . 0.9300 ?
C27 C26 . 1.366(4) ?
C27 H27 . 0.9300 ?
C26 C25 . 1.371(4) ?
C26 H26 . 0.9300 ?
C25 H25 . 0.9300 ?
C7 H7A . 0.9600 ?
C7 H7B . 0.9600 ?
C7 H7C . 0.9600 ?

loop_
_geom_hbond_atom_site_label_D
_geom_hbond_atom_site_label_H
_geom_hbond_atom_site_label_A
_geom_hbond_site_symmetry_A
_geom_hbond_distance_DH
_geom_hbond_distance_HA
_geom_hbond_distance_DA
_geom_hbond_angle_DHA
_geom_hbond_publ_flag
C10 H10A O2 4_565 0.97 2.52 3.251(3) 132 yes
C16 H16 O1 4_565 0.93 2.55 3.3984(4) 152 yes
C25 H25 Cg3 3_755 0.93 2.83 3.683(3) 153 yes

loop_
_geom_torsion_atom_site_label_1
_geom_torsion_atom_site_label_2
_geom_torsion_atom_site_label_3
_geom_torsion_atom_site_label_4
_geom_torsion_site_symmetry_1
_geom_torsion_site_symmetry_2
_geom_torsion_site_symmetry_3
_geom_torsion_site_symmetry_4
_geom_torsion
_geom_torsion_publ_flag
C6 C1 C2 C3 . . . . -0.2(3) ?
N2 C1 C2 C3 . . . . -179.82(19) ?
C1 C2 C3 C4 . . . . 0.8(3) ?
C1 C2 C3 C7 . . . . 179.8(2) ?
C2 C3 C4 C5 . . . . -1.3(4) ?
C7 C3 C4 C5 . . . . 179.7(2) ?
C3 C4 C5 C6 . . . . 1.2(4) ?
C2 C1 C6 N1 . . . . -178.95(18) ?
N2 C1 C6 N1 . . . . 0.6(3) ?
C2 C1 C6 C5 . . . . 0.1(3) ?
N2 C1 C6 C5 . . . . 179.71(18) ?
C4 C5 C6 C1 . . . . -0.6(3) ?
C4 C5 C6 N1 . . . . 178.5(2) ?
C1 C6 N1 C8 . . . . 4.6(3) ?
C5 C6 N1 C8 . . . . -174.4(2) ?
C1 C6 N1 C10 . . . . -177.85(18) ?
C5 C6 N1 C10 . . . . 3.1(3) ?
C6 N1 C8 O1 . . . . 176.7(2) ?
C10 N1 C8 O1 . . . . -1.0(3) ?
C6 N1 C8 C9 . . . . -5.3(3) ?
C10 N1 C8 C9 . . . . 177.02(19) ?
O1 C8 C9 O2 . . . . -0.4(3) ?
N1 C8 C9 O2 . . . . -178.5(2) ?
O1 C8 C9 N2 . . . . 179.0(2) ?
N1 C8 C9 N2 . . . . 0.9(3) ?
O2 C9 N2 C1 . . . . -176.4(2) ?
C8 C9 N2 C1 . . . . 4.2(3) ?
O2 C9 N2 C23 . . . . 2.4(3) ?
C8 C9 N2 C23 . . . . -176.91(19) ?
C6 C1 N2 C9 . . . . -5.1(3) ?
C2 C1 N2 C9 . . . . 174.47(19) ?
C6 C1 N2 C23 . . . . 176.09(18) ?
C2 C1 N2 C23 . . . . -4.3(3) ?
C8 N1 C10 C11 . . . . -93.4(2) ?
C6 N1 C10 C11 . . . . 88.9(2) ?
N1 C10 C11 C16 . . . . -141.3(2) ?
N1 C10 C11 C12 . . . . 44.0(3) ?
C12 C11 C16 C15 . . . . 0.2(4) ?
C10 C11 C16 C15 . . . . -174.7(3) ?
C11 C16 C15 C14 . . . . 0.5(5) ?
C16 C15 C14 C13 . . . . -1.0(5) ?
C15 C14 C13 C12 . . . . 0.8(5) ?
C16 C11 C12 C13 . . . . -0.4(4) ?
C10 C11 C12 C13 . . . . 174.4(2) ?
C14 C13 C12 C11 . . . . -0.1(4) ?
C9 N2 C23 C24 . . . . -96.7(2) ?
C1 N2 C23 C24 . . . . 82.2(2) ?
N2 C23 C24 C25 . . . . -144.8(2) ?
N2 C23 C24 C29 . . . . 39.5(3) ?
C25 C24 C29 C28 . . . . -0.6(4) ?
C23 C24 C29 C28 . . . . 175.1(3) ?
C24 C29 C28 C27 . . . . 1.2(5) ?
C29 C28 C27 C26 . . . . -0.6(5) ?
C28 C27 C26 C25 . . . . -0.4(5) ?
C27 C26 C25 C24 . . . . 1.0(5) ?
C29 C24 C25 C26 . . . . -0.4(4) ?
C23 C24 C25 C26 . . . . -176.2(3) ?

_cod_database_fobs_code 2243513
